data_4113436
loop_
_publ_author_name
'Shigeyuki Masaoka'
'George Akiyama'
'Satoshi Horike'
'Susumu Kitagawa'
'Tomohiko Ida'
'Kazunaka Endo'

_publ_contact_author_email kitagawa@sbchem.kyoto-u.ac.jp
_publ_contact_author_fax +81-75-753-4979
_publ_contact_author_name 'Susumu Kitagawa'
_publ_contact_author_phone +81-75-753-5652
_publ_section_title
;
 Novel Cu(I) Dinuclear Complexes Containing \m2-\h2,\h2-Type Benzoquinone
 Ligand
;
_journal_name_full 'Journal of the American Chemical Society'
_journal_page_first 1152
_journal_page_last 1153
_journal_paper_doi 10.1021/ja029023z
_journal_volume 125
_journal_year 2003
_chemical_formula_moiety 'C8 H7 Cl Cu N O '
_chemical_formula_sum 'C8 H7 Cl Cu N O'
_chemical_formula_weight 232.15
_space_group_IT_number 14
_symmetry_cell_setting monoclinic
_symmetry_Int_Tables_number 14
_symmetry_space_group_name_Hall '-P 2ybc'
_symmetry_space_group_name_H-M 'P 1 21/c 1'
_cell_angle_alpha 90
_cell_angle_beta 110.312(8)
_cell_angle_gamma 90
_cell_formula_units_Z 4
_cell_length_a 10.474(7)
_cell_length_b 6.166(4)
_cell_length_c 13.777(9)
_cell_measurement_reflns_used 2567
_cell_measurement_temperature 293.2
_cell_measurement_theta_max 27.5
_cell_measurement_theta_min 3.0
_cell_volume 834.4(10)
_computing_cell_refinement CRYSTALCLEAR
_computing_data_collection CRYSTALCLEAR
_computing_data_reduction 'teXsan Ver. 1.11'
_computing_publication_material 'teXsan Ver. 1.11'
_computing_structure_refinement 'teXsan Ver. 1.10'
_computing_structure_solution SIR92
_diffrn_detector_area_resol_mean 14.62
_diffrn_measured_fraction_theta_full 0.9123
_diffrn_measured_fraction_theta_max 0.9123
_diffrn_measurement_device_type 'Rigaku/MSC Mercury CCD'
_diffrn_measurement_method \w
_diffrn_radiation_type 'Mo K\a'
_diffrn_radiation_wavelength 0.7107
_diffrn_reflns_av_R_equivalents 0.058
_diffrn_reflns_limit_h_max 13
_diffrn_reflns_limit_h_min -13
_diffrn_reflns_limit_k_max 8
_diffrn_reflns_limit_k_min -5
_diffrn_reflns_limit_l_max 17
_diffrn_reflns_limit_l_min -17
_diffrn_reflns_number 5550
_diffrn_reflns_theta_full 27.48
_diffrn_reflns_theta_max 27.48
_exptl_absorpt_coefficient_mu 2.879
_exptl_absorpt_correction_type none
_exptl_crystal_colour Red
_exptl_crystal_density_diffrn 1.848
_exptl_crystal_description Prism
_exptl_crystal_size_max 0.200
_exptl_crystal_size_mid 0.200
_exptl_crystal_size_min 0.200
_refine_diff_density_max 0.35
_refine_diff_density_min -0.35
_refine_ls_extinction_method none
_refine_ls_goodness_of_fit_ref 1.381
_refine_ls_hydrogen_treatment noref
_refine_ls_number_parameters 109
_refine_ls_number_reflns 1623
_refine_ls_R_factor_gt 0.0290
_refine_ls_shift/su_max 0.0013
_refine_ls_structure_factor_coef F
_refine_ls_weighting_details 'w = 1/[\s^2^(Fo) + 0.00022|Fo|^2^]'
_refine_ls_weighting_scheme calc
_refine_ls_wR_factor_ref 0.0395
_reflns_number_gt 1623
_reflns_number_total 1737
_reflns_threshold_expression F^2^>2.0\s(F^2^)
_cod_data_source_file ja029023z-7_s2_2.cif
_cod_data_source_block A_TEXRAY.INF_file_is_not_p
_cod_original_cell_volume 834.5(9)
_cod_original_formula_sum 'C8 H7 Cl Cu N O '
_cod_database_code 4113436

loop_
_symmetry_equiv_pos_as_xyz
x,y,z
-x,1/2+y,1/2-z
-x,-y,-z
x,1/2-y,1/2+z

loop_
_atom_site_label
_atom_site_type_symbol
_atom_site_fract_x
_atom_site_fract_y
_atom_site_fract_z
_atom_site_U_iso_or_equiv
_atom_site_adp_type
_atom_site_occupancy
_atom_site_calc_flag
Cu1 Cu 0.57183(2) 0.03985(4) 0.69300(2) 0.02463(9) Uani 1.00 d
Cl1 Cl 0.46615(5) 0.15143(7) 0.80846(3) 0.0278(1) Uani 1.00 d
O1 O 0.2377(2) -0.0432(3) 0.4796(1) 0.0428(5) Uani 1.00 d
N1 N 0.7694(2) 0.0515(3) 0.7808(1) 0.0277(4) Uani 1.00 d
C1 C 0.5746(2) 0.1807(3) 0.5573(1) 0.0245(4) Uani 1.00 d
C2 C 0.4408(2) 0.1543(3) 0.5506(1) 0.0248(4) Uani 1.00 d
C3 C 0.3577(2) -0.0256(3) 0.4907(1) 0.0249(4) Uani 1.00 d
C4 C 0.8218(2) 0.2348(4) 0.8319(2) 0.0360(5) Uani 1.00 d
C5 C 0.9580(3) 0.2548(5) 0.8900(2) 0.0479(6) Uani 1.00 d
C6 C 1.0442(2) 0.0838(5) 0.8966(2) 0.0491(7) Uani 1.00 d
C7 C 0.9919(2) -0.1038(5) 0.8452(2) 0.0471(7) Uani 1.00 d
C8 C 0.8549(2) -0.1145(4) 0.7881(2) 0.0388(6) Uani 1.00 d
H3 H 0.7624 0.3534 0.8273 0.0439 Uiso 1.00 calc
H4 H 0.9904 0.3882 0.9259 0.0567 Uiso 1.00 calc
H5 H 1.1385 0.0943 0.9378 0.0602 Uiso 1.00 calc
H6 H 1.0497 -0.2277 0.8484 0.0556 Uiso 1.00 calc
H7 H 0.8188 -0.2442 0.7501 0.0468 Uiso 1.00 calc
H8 H 0.6249 0.3152 0.5823 0.0228 Uiso 1.00 calc
H9 H 0.3859 0.2638 0.5648 0.0228 Uiso 1.00 calc

loop_
_atom_site_aniso_label
_atom_site_aniso_U_11
_atom_site_aniso_U_22
_atom_site_aniso_U_33
_atom_site_aniso_U_12
_atom_site_aniso_U_13
_atom_site_aniso_U_23
Cu1 0.0229(2) 0.0292(2) 0.0210(2) 0.00021(8) 0.0066(1) -0.00026(7)
Cl1 0.0398(3) 0.0195(2) 0.0291(3) 0.0027(2) 0.0181(2) 0.0004(1)
O1 0.0225(7) 0.065(1) 0.0401(9) -0.0042(7) 0.0102(7) 0.0002(7)
N1 0.0240(8) 0.0319(9) 0.0259(8) 0.0002(6) 0.0072(7) -0.0009(6)
C1 0.0301(9) 0.0211(8) 0.0201(8) -0.0050(7) 0.0060(7) 0.0008(6)
C2 0.0287(8) 0.0240(9) 0.0203(8) 0.0065(7) 0.0067(7) 0.0003(6)
C3 0.0210(8) 0.0343(10) 0.0185(8) 0.0001(7) 0.0057(7) 0.0035(7)
C4 0.036(1) 0.037(1) 0.0343(10) -0.0041(9) 0.0108(8) -0.0066(8)
C5 0.041(1) 0.057(2) 0.041(1) -0.017(1) 0.0084(10) -0.012(1)
C6 0.027(1) 0.076(2) 0.039(1) -0.008(1) 0.0034(9) 0.004(1)
C7 0.032(1) 0.057(1) 0.049(1) 0.011(1) 0.010(1) 0.009(1)
C8 0.031(1) 0.038(1) 0.045(1) 0.0064(9) 0.0096(9) -0.0024(9)

loop_
_atom_type_symbol
_atom_type_description
_atom_type_scat_dispersion_real
_atom_type_scat_dispersion_imag
_atom_type_scat_source
Cu Cu 0.320 1.265
;International Tables for Crystallography
(1992, Vol. C, Tables 4.2.6.8 and 6.1.1.1)
;
Cl Cl 0.148 0.159
;International Tables for Crystallography
(1992, Vol. C, Tables 4.2.6.8 and 6.1.1.1)
;
O O 0.011 0.006
;International Tables for Crystallography
(1992, Vol. C, Tables 4.2.6.8 and 6.1.1.1)
;
N N 0.006 0.003
;International Tables for Crystallography
(1992, Vol. C, Tables 4.2.6.8 and 6.1.1.1)
;
C C 0.003 0.002
;International Tables for Crystallography
(1992, Vol. C, Tables 4.2.6.8 and 6.1.1.1)
;
H H 0.000 0.000
;International Tables for Crystallography
(1992, Vol. C, Table 6.1.1.2)
;

loop_
_geom_angle_atom_site_label_1
_geom_angle_atom_site_label_2
_geom_angle_atom_site_label_3
_geom_angle
_geom_angle_site_symmetry_1
_geom_angle_site_symmetry_3
_geom_angle_publ_flag
Cl(1) Cu(1) Cl(1) 100.45(2) . 2_646 yes
Cl(1) Cu(1) N(1) 102.31(6) . . yes
Cl(1) Cu(1) C(1) 130.51(5) . . yes
Cl(1) Cu(1) C(2) 103.19(6) . . yes
Cl(1) Cu(1) N(1) 99.90(5) 2_646 . yes
Cl(1) Cu(1) C(1) 117.41(5) 2_646 . yes
Cl(1) Cu(1) C(2) 105.83(5) 2_646 . yes
N(1) Cu(1) C(1) 101.25(7) . . yes
N(1) Cu(1) C(2) 139.44(7) . . yes
C(1) Cu(1) C(2) 38.80(8) . . yes
Cu(1) Cl(1) Cu(1) 113.60(2) . 2_656 yes
Cu(1) N(1) C(4) 119.7(1) . . yes
Cu(1) N(1) C(8) 122.8(1) . . yes
C(4) N(1) C(8) 117.5(2) . . yes
Cu(1) C(1) C(2) 71.3(1) . . yes
Cu(1) C(1) C(3) 106.9(1) . 3_656 yes
C(2) C(1) C(3) 121.7(2) . 3_656 yes
Cu(1) C(2) C(1) 69.9(1) . . yes
Cu(1) C(2) C(3) 109.9(1) . . yes
C(1) C(2) C(3) 121.0(2) . . yes
O(1) C(3) C(1) 121.4(2) . 3_656 yes
O(1) C(3) C(2) 121.4(2) . . yes
C(1) C(3) C(2) 117.1(2) 3_656 . yes
N(1) C(4) C(5) 122.3(2) . . yes
C(4) C(5) C(6) 119.6(2) . . yes
C(5) C(6) C(7) 118.7(2) . . yes
C(6) C(7) C(8) 119.1(2) . . yes
N(1) C(8) C(7) 122.8(2) . . yes

loop_
_geom_bond_atom_site_label_1
_geom_bond_atom_site_label_2
_geom_bond_distance
_geom_bond_site_symmetry_2
_geom_bond_publ_flag
CU1 CL1 2.3348(7) . yes
CU1 CL1 2.4269(5) 2_646 yes
CU1 N1 2.003(2) . yes
CU1 C1 2.071(2) . yes
CU1 C2 2.088(2) . yes
O1 C3 1.217(3) . yes
N1 C4 1.344(3) . yes
N1 C8 1.340(3) . yes
C1 C2 1.381(3) . yes
C1 C3 1.477(3) 3_656 yes
C1 H8 0.978 . no
C2 C3 1.473(3) . yes
C2 H9 0.951 . no
C4 C5 1.378(3) . yes
C4 H3 0.949 . no
C5 C6 1.370(4) . yes
C5 H4 0.959 . no
C6 C7 1.368(4) . yes
C6 H5 0.955 . no
C7 C8 1.378(4) . yes
C7 H6 0.966 . no
C8 H7 0.959 . no
